data_1552444
loop_
_publ_author_name
'Mo, Xiyu'
'Chen, Zilu'
'Chu, Bo'
'Liu, Dongcheng'
'Liang, Yuning'
'Liang, Fupei'

_publ_section_title
;
 Structure and Anticancer Activities of Four Cu(II) Complexes Bearing
 Tropolone
;
_journal_name_full Metallomics
_journal_paper_doi 10.1039/C9MT00165D
_journal_year 2019
_chemical_formula_moiety 'C19 H13 Cl Cu N2 O2, 0.5(H2 O)'
_chemical_formula_sum 'C19 H14 Cl Cu N2 O2.5'
_chemical_formula_weight 409.31
_space_group_crystal_system triclinic
_space_group_IT_number 2
_space_group_name_Hall '-P 1'
_space_group_name_H-M_alt 'P -1'
_symmetry_space_group_name_Hall '-P 1'
_symmetry_space_group_name_H-M 'P -1'
_atom_sites_solution_hydrogens mixed
_audit_creation_method SHELXL-2014/7
_audit_update_record
;
2019-01-27 deposited with the CCDC.    2019-10-17 downloaded from the CCDC.
;
_cell_angle_alpha 110.896(5)
_cell_angle_beta 92.600(4)
_cell_angle_gamma 99.526(4)
_cell_formula_units_Z 4
_cell_length_a 9.1448(4)
_cell_length_b 13.4418(7)
_cell_length_c 14.6873(7)
_cell_measurement_reflns_used 148
_cell_measurement_temperature 296(2)
_cell_measurement_theta_max 23.9150
_cell_measurement_theta_min 4.8560
_cell_volume 1652.69(15)
_computing_cell_refinement
;
CrysAlisPro, Agilent Technologies,
Version 1.171.37.35 (release 13-08-2014 CrysAlis171 .NET)
(compiled Aug 13 2014,18:06:01)
;
_computing_data_collection
;
CrysAlisPro, Agilent Technologies,
Version 1.171.37.35 (release 13-08-2014 CrysAlis171 .NET)
(compiled Aug 13 2014,18:06:01)
;
_computing_data_reduction
;
CrysAlisPro, Agilent Technologies,
Version 1.171.37.35 (release 13-08-2014 CrysAlis171 .NET)
(compiled Aug 13 2014,18:06:01)
;
_computing_molecular_graphics 'Bruker SHELXTL'
_computing_publication_material 'Bruker SHELXTL'
_computing_structure_refinement 'SHELXL-2014/7 (Sheldrick, 2014)'
_computing_structure_solution 'SHELXS-97 (Sheldrick, 2008)'
_diffrn_ambient_temperature 296(2)
_diffrn_measured_fraction_theta_full 0.997
_diffrn_measured_fraction_theta_max 0.997
_diffrn_measurement_device_type 'SuperNova, Single source at offset, Eos'
_diffrn_measurement_method '\w scans'
_diffrn_radiation_type MoK\a
_diffrn_radiation_wavelength 0.71073
_diffrn_reflns_av_R_equivalents 0.0559
_diffrn_reflns_av_unetI/netI 0.0560
_diffrn_reflns_Laue_measured_fraction_full 0.997
_diffrn_reflns_Laue_measured_fraction_max 0.997
_diffrn_reflns_limit_h_max 10
_diffrn_reflns_limit_h_min -10
_diffrn_reflns_limit_k_max 15
_diffrn_reflns_limit_k_min -15
_diffrn_reflns_limit_l_max 17
_diffrn_reflns_limit_l_min -17
_diffrn_reflns_number 18072
_diffrn_reflns_point_group_measured_fraction_full 0.997
_diffrn_reflns_point_group_measured_fraction_max 0.997
_diffrn_reflns_theta_full 25.010
_diffrn_reflns_theta_max 25.010
_diffrn_reflns_theta_min 3.540
_diffrn_source 'SuperNova (Mo) X-ray Source'
_exptl_absorpt_coefficient_mu 1.502
_exptl_absorpt_correction_T_max 0.763
_exptl_absorpt_correction_T_min 0.644
_exptl_absorpt_correction_type multi-scan
_exptl_absorpt_process_details
;
CrysAlisPro, Agilent Technologies,
Version 1.171.37.35 (release 13-08-2014 CrysAlis171 .NET)
(compiled Aug 13 2014,18:06:01)
Empirical absorption correction using spherical harmonics,
 implemented in SCALE3 ABSPACK scaling algorithm.
;
_exptl_crystal_colour green
_exptl_crystal_density_diffrn 1.645
_exptl_crystal_description block
_exptl_crystal_F_000 832
_exptl_crystal_size_max 0.300
_exptl_crystal_size_mid 0.250
_exptl_crystal_size_min 0.180
_refine_diff_density_max 0.493
_refine_diff_density_min -0.434
_refine_diff_density_rms 0.071
_refine_ls_extinction_method none
_refine_ls_goodness_of_fit_ref 1.061
_refine_ls_hydrogen_treatment constr
_refine_ls_matrix_type full
_refine_ls_number_parameters 460
_refine_ls_number_reflns 5788
_refine_ls_number_restraints 0
_refine_ls_restrained_S_all 1.061
_refine_ls_R_factor_all 0.0652
_refine_ls_R_factor_gt 0.0453
_refine_ls_shift/su_max 0.001
_refine_ls_shift/su_mean 0.000
_refine_ls_structure_factor_coef Fsqd
_refine_ls_weighting_details 'w=1/[\s^2^(Fo^2^)+(0.0543P)^2^+0.1690P] where P=(Fo^2^+2Fc^2^)/3'
_refine_ls_weighting_scheme calc
_refine_ls_wR_factor_gt 0.1091
_refine_ls_wR_factor_ref 0.1252
_reflns_Friedel_coverage 0.000
_reflns_number_gt 4340
_reflns_number_total 5788
_reflns_threshold_expression 'I > 2\s(I)'
_cod_data_source_file c9mt00165d2.cif
_cod_data_source_block mxy-xy129lanaaaa
_cod_depositor_comments
;

2022-04-19
Z value and formula fixed to values more according to usual
chemical conventions.                 miguel
;
_cod_original_formula_sum 'C38 H28 Cl2 Cu2 N4 O5'
_cod_original_formula_weight 818.62
_cod_original_formula_moiety '2(C19 H13 Cl Cu N2 O2), H2 O'
_cod_original_formula_units_Z 2
_cod_database_code 1552444
_shelx_shelxl_version_number 2014/7
_shelx_space_group_comment
;
The symmetry employed for this shelxl refinement is uniquely defined
by the following loop, which should always be used as a source of
symmetry information in preference to the above space-group names.
They are only intended as comments.
;
_shelx_estimated_absorpt_t_min 0.661
_shelx_estimated_absorpt_t_max 0.774

loop_
_space_group_symop_operation_xyz
'x, y, z'
'-x, -y, -z'

loop_
_atom_site_label
_atom_site_type_symbol
_atom_site_fract_x
_atom_site_fract_y
_atom_site_fract_z
_atom_site_U_iso_or_equiv
_atom_site_adp_type
_atom_site_occupancy
_atom_site_site_symmetry_order
_atom_site_calc_flag
_atom_site_refinement_flags_posn
_atom_site_refinement_flags_adp
Cu1 Cu 0.45788(5) 0.21250(4) 0.58064(3) 0.04277(16) Uani 1 1 d . .
Cu2 Cu 0.93014(5) 0.13537(4) 0.08197(3) 0.04462(17) Uani 1 1 d . .
Cl1 Cl 0.26933(13) 0.31349(9) 0.67613(8) 0.0655(3) Uani 1 1 d . .
Cl2 Cl 0.78685(10) 0.25403(8) 0.20903(7) 0.0529(3) Uani 1 1 d . .
O1 O 0.6437(3) 0.3000(2) 0.65372(18) 0.0501(7) Uani 1 1 d . .
O2 O 0.5001(3) 0.2951(2) 0.49694(18) 0.0477(7) Uani 1 1 d . .
C1 C 0.7015(4) 0.3722(3) 0.6200(3) 0.0407(9) Uani 1 1 d . .
C2 C 0.8366(4) 0.4414(3) 0.6652(3) 0.0519(10) Uani 1 1 d . .
H2 H 0.8801 0.4265 0.7161 0.062 Uiso 1 1 calc R U
C3 C 0.9182(4) 0.5281(3) 0.6483(3) 0.0581(11) Uani 1 1 d . .
H3 H 1.0061 0.5626 0.6900 0.070 Uiso 1 1 calc R U
C4 C 0.8883(5) 0.5701(4) 0.5795(3) 0.0618(12) Uani 1 1 d . .
H4 H 0.9547 0.6319 0.5825 0.074 Uiso 1 1 calc R U
C5 C 0.7717(5) 0.5321(4) 0.5062(3) 0.0598(11) Uani 1 1 d . .
H5 H 0.7706 0.5709 0.4649 0.072 Uiso 1 1 calc R U
C6 C 0.6554(4) 0.4440(3) 0.4848(3) 0.0528(10) Uani 1 1 d . .
H6 H 0.5912 0.4307 0.4290 0.063 Uiso 1 1 calc R U
C7 C 0.6177(4) 0.3717(3) 0.5324(3) 0.0425(9) Uani 1 1 d . .
N1 N 0.4619(3) 0.0964(2) 0.6376(2) 0.0400(7) Uani 1 1 d . .
N2 N 0.2949(3) 0.0965(2) 0.4868(2) 0.0401(7) Uani 1 1 d . .
C8 C 0.5512(4) 0.0973(3) 0.7121(3) 0.0466(10) Uani 1 1 d . .
H8 H 0.6285 0.1567 0.7420 0.056 Uiso 1 1 calc R U
C9 C 0.5335(4) 0.0128(3) 0.7471(3) 0.0513(10) Uani 1 1 d . .
H9 H 0.5987 0.0161 0.7990 0.062 Uiso 1 1 calc R U
C10 C 0.4193(4) -0.0752(3) 0.7045(3) 0.0496(10) Uani 1 1 d . .
H10 H 0.4045 -0.1310 0.7285 0.060 Uiso 1 1 calc R U
C11 C 0.3255(4) -0.0798(3) 0.6244(3) 0.0422(9) Uani 1 1 d . .
C12 C 0.2037(4) -0.1684(3) 0.5726(3) 0.0515(10) Uani 1 1 d . .
H12 H 0.1826 -0.2263 0.5936 0.062 Uiso 1 1 calc R U
C13 C 0.1198(4) -0.1695(3) 0.4945(3) 0.0521(10) Uani 1 1 d . .
H13 H 0.0427 -0.2283 0.4623 0.063 Uiso 1 1 calc R U
C14 C 0.1472(4) -0.0814(3) 0.4600(3) 0.0442(9) Uani 1 1 d . .
C15 C 0.0646(4) -0.0759(3) 0.3791(3) 0.0534(11) Uani 1 1 d . .
H15 H -0.0121 -0.1329 0.3423 0.064 Uiso 1 1 calc R U
C16 C 0.0984(4) 0.0144(4) 0.3549(3) 0.0568(11) Uani 1 1 d . .
H16 H 0.0450 0.0188 0.3015 0.068 Uiso 1 1 calc R U
C17 C 0.2138(4) 0.0997(3) 0.4114(3) 0.0498(10) Uani 1 1 d . .
H17 H 0.2343 0.1612 0.3953 0.060 Uiso 1 1 calc R U
C18 C 0.2617(4) 0.0074(3) 0.5106(3) 0.0400(9) Uani 1 1 d . .
C19 C 0.3520(4) 0.0079(3) 0.5933(3) 0.0382(8) Uani 1 1 d . .
O3 O 0.7607(3) 0.0349(2) -0.00374(18) 0.0480(7) Uani 1 1 d . .
O4 O 0.9264(3) 0.0236(2) 0.13721(19) 0.0518(7) Uani 1 1 d . .
C20 C 0.7112(4) -0.0432(3) 0.0249(3) 0.0361(8) Uani 1 1 d . .
C21 C 0.5770(4) -0.1130(3) -0.0217(3) 0.0438(9) Uani 1 1 d . .
H21 H 0.5323 -0.0972 -0.0718 0.053 Uiso 1 1 calc R U
C22 C 0.4986(4) -0.2019(3) -0.0060(3) 0.0464(10) Uani 1 1 d . .
H22 H 0.4087 -0.2351 -0.0458 0.056 Uiso 1 1 calc R U
C23 C 0.5342(4) -0.2486(3) 0.0600(3) 0.0518(10) Uani 1 1 d . .
H23 H 0.4663 -0.3088 0.0589 0.062 Uiso 1 1 calc R U
C24 C 0.6589(4) -0.2157(3) 0.1269(3) 0.0488(10) Uani 1 1 d . .
H24 H 0.6651 -0.2574 0.1651 0.059 Uiso 1 1 calc R U
C25 C 0.7766(4) -0.1294(3) 0.1458(3) 0.0446(9) Uani 1 1 d . .
H25 H 0.8498 -0.1232 0.1946 0.053 Uiso 1 1 calc R U
C26 C 0.8057(4) -0.0502(3) 0.1053(3) 0.0397(9) Uani 1 1 d . .
N3 N 0.9593(3) 0.2302(2) 0.0027(2) 0.0424(7) Uani 1 1 d . .
N4 N 1.1319(3) 0.2223(2) 0.1469(2) 0.0419(7) Uani 1 1 d . .
C27 C 0.8734(4) 0.2284(3) -0.0732(3) 0.0523(10) Uani 1 1 d . .
H27 H 0.7869 0.1754 -0.0967 0.063 Uiso 1 1 calc R U
C28 C 0.9067(4) 0.3022(3) -0.1192(3) 0.0566(11) Uani 1 1 d . .
H28 H 0.8441 0.2978 -0.1727 0.068 Uiso 1 1 calc R U
C29 C 1.0332(4) 0.3815(3) -0.0849(3) 0.0514(10) Uani 1 1 d . .
H29 H 1.0567 0.4314 -0.1151 0.062 Uiso 1 1 calc R U
C30 C 1.1274(4) 0.3873(3) -0.0036(3) 0.0419(9) Uani 1 1 d . .
C31 C 1.2623(4) 0.4652(3) 0.0374(3) 0.0490(10) Uani 1 1 d . .
H31 H 1.2911 0.5184 0.0115 0.059 Uiso 1 1 calc R U
C32 C 1.3497(4) 0.4626(3) 0.1140(3) 0.0505(10) Uani 1 1 d . .
H32 H 1.4362 0.5149 0.1404 0.061 Uiso 1 1 calc R U
C33 C 1.3106(4) 0.3807(3) 0.1542(3) 0.0416(9) Uani 1 1 d . .
C34 C 1.3990(4) 0.3704(3) 0.2305(3) 0.0529(10) Uani 1 1 d . .
H34 H 1.4878 0.4194 0.2592 0.064 Uiso 1 1 calc R U
C35 C 1.3516(4) 0.2866(4) 0.2615(3) 0.0547(11) Uani 1 1 d . .
H35 H 1.4083 0.2783 0.3116 0.066 Uiso 1 1 calc R U
C36 C 1.2178(4) 0.2138(3) 0.2176(3) 0.0524(10) Uani 1 1 d . .
H36 H 1.1879 0.1570 0.2389 0.063 Uiso 1 1 calc R U
C37 C 1.1785(4) 0.3044(3) 0.1153(3) 0.0374(8) Uani 1 1 d . .
C38 C 1.0846(4) 0.3081(3) 0.0366(3) 0.0381(8) Uani 1 1 d . .
O5 O 0.7479(4) 0.4553(3) 0.1555(2) 0.0902(11) Uani 1 1 d . .
H51 H 0.8340 0.4404 0.1606 0.135 Uiso 1 1 d R U
H52 H 0.7449 0.5065 0.2095 0.135 Uiso 1 1 d R U

loop_
_atom_site_aniso_label
_atom_site_aniso_U_11
_atom_site_aniso_U_22
_atom_site_aniso_U_33
_atom_site_aniso_U_23
_atom_site_aniso_U_13
_atom_site_aniso_U_12
Cu1 0.0403(3) 0.0415(3) 0.0430(3) 0.0188(2) -0.0011(2) -0.0071(2)
Cu2 0.0372(3) 0.0443(3) 0.0537(3) 0.0264(2) -0.0013(2) -0.0056(2)
Cl1 0.0734(8) 0.0660(8) 0.0664(7) 0.0301(6) 0.0180(6) 0.0234(6)
Cl2 0.0494(6) 0.0526(6) 0.0544(6) 0.0227(5) 0.0054(5) -0.0028(5)
O1 0.0460(15) 0.0522(17) 0.0500(16) 0.0258(14) -0.0046(12) -0.0086(13)
O2 0.0431(15) 0.0505(17) 0.0481(16) 0.0266(13) -0.0066(12) -0.0106(12)
C1 0.038(2) 0.039(2) 0.042(2) 0.0126(18) 0.0035(17) 0.0024(17)
C2 0.040(2) 0.053(3) 0.056(3) 0.018(2) -0.0064(19) -0.0020(19)
C3 0.036(2) 0.056(3) 0.069(3) 0.017(2) -0.003(2) -0.0132(19)
C4 0.045(3) 0.050(3) 0.083(3) 0.024(2) 0.008(2) -0.012(2)
C5 0.057(3) 0.057(3) 0.073(3) 0.037(2) 0.017(2) 0.000(2)
C6 0.046(2) 0.057(3) 0.054(2) 0.026(2) 0.0051(19) -0.004(2)
C7 0.039(2) 0.039(2) 0.045(2) 0.0129(18) 0.0098(17) 0.0026(17)
N1 0.0387(17) 0.0409(18) 0.0389(17) 0.0149(14) 0.0085(14) 0.0021(14)
N2 0.0382(17) 0.0436(19) 0.0387(17) 0.0194(15) 0.0056(14) -0.0014(14)
C8 0.040(2) 0.051(3) 0.043(2) 0.0157(19) -0.0011(18) -0.0024(18)
C9 0.045(2) 0.058(3) 0.057(3) 0.028(2) 0.0048(19) 0.008(2)
C10 0.049(2) 0.048(3) 0.061(3) 0.028(2) 0.015(2) 0.0099(19)
C11 0.040(2) 0.036(2) 0.053(2) 0.0189(18) 0.0130(18) 0.0068(17)
C12 0.044(2) 0.042(2) 0.071(3) 0.026(2) 0.013(2) 0.0003(18)
C13 0.046(2) 0.039(2) 0.064(3) 0.015(2) 0.008(2) -0.0039(18)
C14 0.035(2) 0.045(2) 0.046(2) 0.0133(19) 0.0077(17) 0.0010(17)
C15 0.041(2) 0.058(3) 0.047(2) 0.010(2) -0.0002(19) -0.0063(19)
C16 0.048(2) 0.068(3) 0.049(2) 0.023(2) -0.0031(19) -0.007(2)
C17 0.052(2) 0.054(3) 0.043(2) 0.023(2) 0.0044(19) -0.002(2)
C18 0.035(2) 0.041(2) 0.042(2) 0.0163(18) 0.0104(17) 0.0006(16)
C19 0.0322(19) 0.039(2) 0.041(2) 0.0125(17) 0.0097(16) 0.0036(16)
O3 0.0466(15) 0.0467(16) 0.0501(16) 0.0235(13) -0.0028(12) -0.0030(12)
O4 0.0392(15) 0.0518(17) 0.0661(18) 0.0326(15) -0.0126(13) -0.0061(13)
C20 0.0344(19) 0.034(2) 0.040(2) 0.0140(17) 0.0070(16) 0.0053(16)
C21 0.040(2) 0.045(2) 0.045(2) 0.0176(19) -0.0019(17) 0.0041(18)
C22 0.038(2) 0.043(2) 0.048(2) 0.0120(19) 0.0003(18) -0.0064(17)
C23 0.045(2) 0.039(2) 0.063(3) 0.016(2) 0.011(2) -0.0094(18)
C24 0.054(3) 0.041(2) 0.055(2) 0.025(2) 0.013(2) 0.0042(19)
C25 0.038(2) 0.047(2) 0.050(2) 0.022(2) -0.0007(17) 0.0039(17)
C26 0.035(2) 0.038(2) 0.046(2) 0.0162(18) 0.0061(17) 0.0043(16)
N3 0.0376(17) 0.0455(19) 0.0445(18) 0.0212(15) 0.0037(14) -0.0009(14)
N4 0.0382(17) 0.046(2) 0.0436(18) 0.0223(15) 0.0030(14) 0.0020(14)
C27 0.045(2) 0.054(3) 0.054(3) 0.024(2) -0.005(2) -0.0082(19)
C28 0.052(3) 0.063(3) 0.059(3) 0.035(2) -0.008(2) 0.000(2)
C29 0.056(3) 0.047(3) 0.060(3) 0.031(2) 0.009(2) 0.007(2)
C30 0.036(2) 0.041(2) 0.051(2) 0.0214(19) 0.0068(17) 0.0051(17)
C31 0.045(2) 0.037(2) 0.066(3) 0.024(2) 0.005(2) -0.0005(17)
C32 0.038(2) 0.041(2) 0.068(3) 0.020(2) 0.005(2) -0.0041(17)
C33 0.033(2) 0.044(2) 0.047(2) 0.0173(18) 0.0059(17) 0.0035(17)
C34 0.038(2) 0.060(3) 0.053(2) 0.020(2) -0.0050(19) -0.0040(19)
C35 0.042(2) 0.070(3) 0.056(3) 0.032(2) -0.0036(19) 0.003(2)
C36 0.047(2) 0.063(3) 0.055(3) 0.035(2) 0.002(2) 0.002(2)
C37 0.0296(19) 0.038(2) 0.044(2) 0.0163(17) 0.0063(16) 0.0024(15)
C38 0.0323(19) 0.038(2) 0.044(2) 0.0174(18) 0.0083(16) 0.0035(16)
O5 0.115(3) 0.073(2) 0.083(2) 0.037(2) 0.010(2) 0.002(2)

loop_
_atom_type_symbol
_atom_type_description
_atom_type_scat_dispersion_real
_atom_type_scat_dispersion_imag
_atom_type_scat_source
C C 0.0033 0.0016 'International Tables Vol C Tables 4.2.6.8 and 6.1.1.4'
H H 0.0000 0.0000 'International Tables Vol C Tables 4.2.6.8 and 6.1.1.4'
Cl Cl 0.1484 0.1585 'International Tables Vol C Tables 4.2.6.8 and 6.1.1.4'
Cu Cu 0.3201 1.2651 'International Tables Vol C Tables 4.2.6.8 and 6.1.1.4'
N N 0.0061 0.0033 'International Tables Vol C Tables 4.2.6.8 and 6.1.1.4'
O O 0.0106 0.0060 'International Tables Vol C Tables 4.2.6.8 and 6.1.1.4'

loop_
_geom_angle_atom_site_label_1
_geom_angle_atom_site_label_2
_geom_angle_atom_site_label_3
_geom_angle
O1 Cu1 O2 83.50(10)
O1 Cu1 N2 166.20(12)
O2 Cu1 N2 96.39(11)
O1 Cu1 N1 93.91(11)
O2 Cu1 N1 159.82(11)
N2 Cu1 N1 81.41(12)
O1 Cu1 Cl1 101.92(9)
O2 Cu1 Cl1 98.57(8)
N2 Cu1 Cl1 91.75(9)
N1 Cu1 Cl1 101.54(8)
O3 Cu2 O4 83.28(10)
O3 Cu2 N4 167.10(11)
O4 Cu2 N4 97.00(11)
O3 Cu2 N3 95.01(11)
O4 Cu2 N3 167.20(12)
N4 Cu2 N3 81.85(12)
O3 Cu2 Cl2 97.99(8)
O4 Cu2 Cl2 96.54(9)
N4 Cu2 Cl2 94.80(9)
N3 Cu2 Cl2 96.27(9)
C1 O1 Cu1 113.3(2)
C7 O2 Cu1 112.2(2)
O1 C1 C2 119.9(3)
O1 C1 C7 115.3(3)
C2 C1 C7 124.8(4)
C3 C2 C1 132.0(4)
C3 C2 H2 114.0
C1 C2 H2 114.0
C4 C3 C2 129.2(4)
C4 C3 H3 115.4
C2 C3 H3 115.4
C3 C4 C5 127.7(4)
C3 C4 H4 116.2
C5 C4 H4 116.2
C4 C5 C6 129.1(4)
C4 C5 H5 115.4
C6 C5 H5 115.4
C5 C6 C7 131.2(4)
C5 C6 H6 114.4
C7 C6 H6 114.4
O2 C7 C6 119.0(3)
O2 C7 C1 115.3(3)
C6 C7 C1 125.7(4)
C8 N1 C19 117.8(3)
C8 N1 Cu1 129.5(3)
C19 N1 Cu1 112.7(2)
C17 N2 C18 118.0(3)
C17 N2 Cu1 128.7(3)
C18 N2 Cu1 113.2(2)
N1 C8 C9 122.6(4)
N1 C8 H8 118.7
C9 C8 H8 118.7
C10 C9 C8 119.6(4)
C10 C9 H9 120.2
C8 C9 H9 120.2
C9 C10 C11 119.1(4)
C9 C10 H10 120.4
C11 C10 H10 120.4
C19 C11 C10 117.5(4)
C19 C11 C12 118.1(4)
C10 C11 C12 124.4(4)
C13 C12 C11 121.6(4)
C13 C12 H12 119.2
C11 C12 H12 119.2
C12 C13 C14 121.1(4)
C12 C13 H13 119.4
C14 C13 H13 119.4
C18 C14 C15 116.5(4)
C18 C14 C13 118.6(4)
C15 C14 C13 124.9(4)
C16 C15 C14 119.6(4)
C16 C15 H15 120.2
C14 C15 H15 120.2
C15 C16 C17 119.4(4)
C15 C16 H16 120.3
C17 C16 H16 120.3
N2 C17 C16 122.6(4)
N2 C17 H17 118.7
C16 C17 H17 118.7
N2 C18 C14 123.9(3)
N2 C18 C19 116.0(3)
C14 C18 C19 120.1(3)
N1 C19 C11 123.2(3)
N1 C19 C18 116.4(3)
C11 C19 C18 120.4(3)
C20 O3 Cu2 112.6(2)
C26 O4 Cu2 112.0(2)
O3 C20 C21 118.8(3)
O3 C20 C26 115.4(3)
C21 C20 C26 125.9(3)
C22 C21 C20 130.9(4)
C22 C21 H21 114.5
C20 C21 H21 114.5
C23 C22 C21 129.6(3)
C23 C22 H22 115.2
C21 C22 H22 115.2
C24 C23 C22 127.1(4)
C24 C23 H23 116.5
C22 C23 H23 116.5
C23 C24 C25 129.3(4)
C23 C24 H24 115.3
C25 C24 H24 115.3
C24 C25 C26 131.9(4)
C24 C25 H25 114.0
C26 C25 H25 114.0
O4 C26 C25 119.6(3)
O4 C26 C20 115.1(3)
C25 C26 C20 125.3(3)
C27 N3 C38 118.0(3)
C27 N3 Cu2 129.5(3)
C38 N3 Cu2 112.4(2)
C36 N4 C37 117.9(3)
C36 N4 Cu2 129.2(3)
C37 N4 Cu2 112.8(2)
N3 C27 C28 122.9(4)
N3 C27 H27 118.6
C28 C27 H27 118.6
C29 C28 C27 119.3(4)
C29 C28 H28 120.3
C27 C28 H28 120.3
C28 C29 C30 119.8(4)
C28 C29 H29 120.1
C30 C29 H29 120.1
C38 C30 C29 116.3(3)
C38 C30 C31 119.0(3)
C29 C30 C31 124.6(4)
C32 C31 C30 120.8(4)
C32 C31 H31 119.6
C30 C31 H31 119.6
C31 C32 C33 121.1(4)
C31 C32 H32 119.5
C33 C32 H32 119.5
C37 C33 C34 117.2(4)
C37 C33 C32 118.7(3)
C34 C33 C32 124.1(4)
C35 C34 C33 118.8(4)
C35 C34 H34 120.6
C33 C34 H34 120.6
C34 C35 C36 119.7(4)
C34 C35 H35 120.1
C36 C35 H35 120.1
N4 C36 C35 122.7(4)
N4 C36 H36 118.6
C35 C36 H36 118.6
N4 C37 C33 123.6(3)
N4 C37 C38 115.9(3)
C33 C37 C38 120.5(3)
N3 C38 C30 123.6(3)
N3 C38 C37 116.6(3)
C30 C38 C37 119.8(3)
H51 O5 H52 104.5

loop_
_geom_bond_atom_site_label_1
_geom_bond_atom_site_label_2
_geom_bond_distance
Cu1 O1 1.923(2)
Cu1 O2 1.941(2)
Cu1 N2 2.016(3)
Cu1 N1 2.021(3)
Cu1 Cl1 2.5335(11)
Cu2 O3 1.930(2)
Cu2 O4 1.942(3)
Cu2 N4 2.003(3)
Cu2 N3 2.007(3)
Cu2 Cl2 2.5561(11)
O1 C1 1.289(4)
O2 C7 1.300(4)
C1 C2 1.391(5)
C1 C7 1.465(5)
C2 C3 1.383(5)
C2 H2 0.9300
C3 C4 1.360(6)
C3 H3 0.9300
C4 C5 1.371(6)
C4 H4 0.9300
C5 C6 1.386(5)
C5 H5 0.9300
C6 C7 1.395(5)
C6 H6 0.9300
N1 C8 1.331(4)
N1 C19 1.357(4)
N2 C17 1.322(4)
N2 C18 1.355(4)
C8 C9 1.394(5)
C8 H8 0.9300
C9 C10 1.373(5)
C9 H9 0.9300
C10 C11 1.401(5)
C10 H10 0.9300
C11 C19 1.399(5)
C11 C12 1.440(5)
C12 C13 1.345(5)
C12 H12 0.9300
C13 C14 1.436(5)
C13 H13 0.9300
C14 C18 1.399(5)
C14 C15 1.411(5)
C15 C16 1.373(6)
C15 H15 0.9300
C16 C17 1.400(5)
C16 H16 0.9300
C17 H17 0.9300
C18 C19 1.435(5)
O3 C20 1.288(4)
O4 C26 1.297(4)
C20 C21 1.393(5)
C20 C26 1.471(5)
C21 C22 1.387(5)
C21 H21 0.9300
C22 C23 1.384(5)
C22 H22 0.9300
C23 C24 1.372(5)
C23 H23 0.9300
C24 C25 1.382(5)
C24 H24 0.9300
C25 C26 1.389(5)
C25 H25 0.9300
N3 C27 1.325(5)
N3 C38 1.355(4)
N4 C36 1.322(4)
N4 C37 1.357(4)
C27 C28 1.389(5)
C27 H27 0.9300
C28 C29 1.373(5)
C28 H28 0.9300
C29 C30 1.411(5)
C29 H29 0.9300
C30 C38 1.402(5)
C30 C31 1.427(5)
C31 C32 1.364(5)
C31 H31 0.9300
C32 C33 1.428(5)
C32 H32 0.9300
C33 C37 1.395(5)
C33 C34 1.413(5)
C34 C35 1.374(5)
C34 H34 0.9300
C35 C36 1.397(5)
C35 H35 0.9300
C36 H36 0.9300
C37 C38 1.428(5)
O5 H51 0.8500
O5 H52 0.8502

loop_
_geom_hbond_atom_site_label_D
_geom_hbond_atom_site_label_H
_geom_hbond_atom_site_label_A
_geom_hbond_distance_DH
_geom_hbond_distance_HA
_geom_hbond_distance_DA
_geom_hbond_angle_DHA
_geom_hbond_site_symmetry_A
C16 H16 O4 0.93 2.63 3.549(5) 171.9 1_455
O5 H52 Cl1 0.85 2.43 3.242(4) 159.5 2_666

loop_
_geom_torsion_atom_site_label_1
_geom_torsion_atom_site_label_2
_geom_torsion_atom_site_label_3
_geom_torsion_atom_site_label_4
_geom_torsion
Cu1 O1 C1 C2 -179.7(3)
Cu1 O1 C1 C7 -1.5(4)
O1 C1 C2 C3 -176.0(4)
C7 C1 C2 C3 6.0(7)
C1 C2 C3 C4 -1.0(8)
C2 C3 C4 C5 -3.7(8)
C3 C4 C5 C6 1.3(8)
C4 C5 C6 C7 3.3(8)
Cu1 O2 C7 C6 -174.7(3)
Cu1 O2 C7 C1 6.5(4)
C5 C6 C7 O2 179.5(4)
C5 C6 C7 C1 -1.8(7)
O1 C1 C7 O2 -3.4(5)
C2 C1 C7 O2 174.7(3)
O1 C1 C7 C6 177.8(3)
C2 C1 C7 C6 -4.0(6)
C19 N1 C8 C9 -1.6(5)
Cu1 N1 C8 C9 175.6(3)
N1 C8 C9 C10 -0.5(6)
C8 C9 C10 C11 2.0(6)
C9 C10 C11 C19 -1.3(5)
C9 C10 C11 C12 178.9(3)
C19 C11 C12 C13 2.0(6)
C10 C11 C12 C13 -178.3(4)
C11 C12 C13 C14 -0.7(6)
C12 C13 C14 C18 -1.3(6)
C12 C13 C14 C15 -179.8(4)
C18 C14 C15 C16 -0.7(5)
C13 C14 C15 C16 177.9(4)
C14 C15 C16 C17 -0.3(6)
C18 N2 C17 C16 -1.4(6)
Cu1 N2 C17 C16 -176.8(3)
C15 C16 C17 N2 1.4(6)
C17 N2 C18 C14 0.3(5)
Cu1 N2 C18 C14 176.4(3)
C17 N2 C18 C19 -179.6(3)
Cu1 N2 C18 C19 -3.5(4)
C15 C14 C18 N2 0.7(5)
C13 C14 C18 N2 -177.9(3)
C15 C14 C18 C19 -179.4(3)
C13 C14 C18 C19 1.9(5)
C8 N1 C19 C11 2.3(5)
Cu1 N1 C19 C11 -175.4(3)
C8 N1 C19 C18 -177.5(3)
Cu1 N1 C19 C18 4.9(4)
C10 C11 C19 N1 -0.9(5)
C12 C11 C19 N1 178.9(3)
C10 C11 C19 C18 178.9(3)
C12 C11 C19 C18 -1.3(5)
N2 C18 C19 N1 -0.9(5)
C14 C18 C19 N1 179.2(3)
N2 C18 C19 C11 179.3(3)
C14 C18 C19 C11 -0.6(5)
Cu2 O3 C20 C21 171.0(3)
Cu2 O3 C20 C26 -9.5(4)
O3 C20 C21 C22 -179.7(4)
C26 C20 C21 C22 0.8(6)
C20 C21 C22 C23 -1.7(7)
C21 C22 C23 C24 0.3(7)
C22 C23 C24 C25 0.8(7)
C23 C24 C25 C26 0.6(7)
Cu2 O4 C26 C25 -172.6(3)
Cu2 O4 C26 C20 8.9(4)
C24 C25 C26 O4 179.5(4)
C24 C25 C26 C20 -2.1(7)
O3 C20 C26 O4 0.3(5)
C21 C20 C26 O4 179.8(3)
O3 C20 C26 C25 -178.1(3)
C21 C20 C26 C25 1.4(6)
C38 N3 C27 C28 0.3(6)
Cu2 N3 C27 C28 178.1(3)
N3 C27 C28 C29 -0.6(6)
C27 C28 C29 C30 0.0(6)
C28 C29 C30 C38 0.9(6)
C28 C29 C30 C31 179.1(4)
C38 C30 C31 C32 0.6(6)
C29 C30 C31 C32 -177.6(4)
C30 C31 C32 C33 1.3(6)
C31 C32 C33 C37 -1.7(6)
C31 C32 C33 C34 177.1(4)
C37 C33 C34 C35 0.4(6)
C32 C33 C34 C35 -178.4(4)
C33 C34 C35 C36 -0.1(6)
C37 N4 C36 C35 1.2(6)
Cu2 N4 C36 C35 -174.5(3)
C34 C35 C36 N4 -0.8(6)
C36 N4 C37 C33 -0.8(5)
Cu2 N4 C37 C33 175.6(3)
C36 N4 C37 C38 178.0(3)
Cu2 N4 C37 C38 -5.6(4)
C34 C33 C37 N4 0.0(5)
C32 C33 C37 N4 178.9(3)
C34 C33 C37 C38 -178.7(3)
C32 C33 C37 C38 0.2(5)
C27 N3 C38 C30 0.7(5)
Cu2 N3 C38 C30 -177.5(3)
C27 N3 C38 C37 -176.9(3)
Cu2 N3 C38 C37 4.9(4)
C29 C30 C38 N3 -1.2(5)
C31 C30 C38 N3 -179.5(3)
C29 C30 C38 C37 176.3(3)
C31 C30 C38 C37 -2.0(5)
N4 C37 C38 N3 0.5(5)
C33 C37 C38 N3 179.3(3)
N4 C37 C38 C30 -177.2(3)
C33 C37 C38 C30 1.6(5)
